data_7111705
loop_
_publ_author_name
'Lee, Gon-Ann'
'Wang, Wen-Chieh'
'Shieh, Minghuey'
'Kuo, Ting-Shen'

_publ_section_title
;
 A novel synthesis of calix[4]thiophenes and calix[4]furans
;
_journal_issue 27
_journal_name_full 'Chemical Communications'
_journal_page_first 5009
_journal_page_last 5011
_journal_paper_doi 10.1039/c0cc00437e
_journal_volume 46
_journal_year 2010
_chemical_formula_moiety 'C52 H80 O4'
_chemical_formula_sum 'C52 H80 O4'
_chemical_formula_weight 769.16
_chemical_melting_point 272.0(5)
_chemical_name_common octabutyl
_chemical_name_systematic
;
?
;
_space_group_IT_number 2
_symmetry_cell_setting triclinic
_symmetry_space_group_name_Hall '-P 1'
_symmetry_space_group_name_H-M 'P -1'
_atom_sites_solution_hydrogens geom
_atom_sites_solution_primary direct
_atom_sites_solution_secondary difmap
_audit_creation_method SHELXL-97
_cell_angle_alpha 65.333(9)
_cell_angle_beta 68.547(9)
_cell_angle_gamma 82.873(9)
_cell_formula_units_Z 2
_cell_length_a 12.969(2)
_cell_length_b 14.641(2)
_cell_length_c 15.502(2)
_cell_measurement_reflns_used 0
_cell_measurement_temperature 200(2)
_cell_measurement_theta_max 0
_cell_measurement_theta_min 0
_cell_volume 2488.2(7)
_computing_molecular_graphics 'Ortep-3 for Windows (Farrugia, 1997)'
_computing_publication_material 'WinGX publication routines (Farrugia, 1999)'
_computing_structure_refinement 'SHELXL-97 (Sheldrick, 1997)'
_computing_structure_solution 'SHELXS-86 (Sheldrick, 1986)'
_diffrn_ambient_temperature 200(2)
_diffrn_measured_fraction_theta_full 0.979
_diffrn_measured_fraction_theta_max 0.979
_diffrn_radiation_monochromator graphite
_diffrn_radiation_source 'fine-focus sealed tube'
_diffrn_radiation_type MoK\a
_diffrn_radiation_wavelength 0.71073
_diffrn_reflns_av_R_equivalents 0.0409
_diffrn_reflns_av_sigmaI/netI 0.0747
_diffrn_reflns_limit_h_max 14
_diffrn_reflns_limit_h_min -15
_diffrn_reflns_limit_k_max 17
_diffrn_reflns_limit_k_min -10
_diffrn_reflns_limit_l_max 17
_diffrn_reflns_limit_l_min -18
_diffrn_reflns_number 17381
_diffrn_reflns_theta_full 25.02
_diffrn_reflns_theta_max 25.02
_diffrn_reflns_theta_min 1.54
_exptl_absorpt_coefficient_mu 0.063
_exptl_absorpt_correction_T_max 0.9907
_exptl_absorpt_correction_T_min 0.9718
_exptl_absorpt_correction_type multi-scan
_exptl_crystal_colour colorless
_exptl_crystal_density_diffrn 1.027
_exptl_crystal_density_method 'not measured'
_exptl_crystal_description prism
_exptl_crystal_F_000 848
_exptl_crystal_size_max 0.46
_exptl_crystal_size_mid 0.30
_exptl_crystal_size_min 0.15
_refine_diff_density_max 0.529
_refine_diff_density_min -0.365
_refine_diff_density_rms 0.087
_refine_ls_extinction_method none
_refine_ls_goodness_of_fit_ref 1.031
_refine_ls_hydrogen_treatment fixed
_refine_ls_matrix_type full
_refine_ls_number_parameters 493
_refine_ls_number_reflns 8630
_refine_ls_number_restraints 2
_refine_ls_restrained_S_all 1.032
_refine_ls_R_factor_all 0.1322
_refine_ls_R_factor_gt 0.0709
_refine_ls_shift/su_max 0.009
_refine_ls_shift/su_mean 0.001
_refine_ls_structure_factor_coef Fsqd
_refine_ls_weighting_details 'calc w=1/[\s^2^(Fo^2^)+(0.1303P)^2^+0.1943P] where P=(Fo^2^+2Fc^2^)/3'
_refine_ls_weighting_scheme calc
_refine_ls_wR_factor_gt 0.1964
_refine_ls_wR_factor_ref 0.2457
_reflns_number_gt 4740
_reflns_number_total 8630
_reflns_threshold_expression >2sigma(I)
_cod_data_source_file C0CC00437Esup1.cif
_cod_data_source_block a9984a
_cod_depositor_comments
;
The following automatic conversions were performed:

'_chemical_melting_point' value '271.5-272.5' was changed to
'272.0(5)' - the average value was taken and precision was estimated.

Automatic conversion script
Id: cif_fix_values 1891 2012-01-12 08:04:46Z andrius 
;
_cod_original_cell_volume 2488.1(7)
_cod_database_code 7111705

loop_
_symmetry_equiv_pos_as_xyz
'x, y, z'
'-x, -y, -z'

loop_
_atom_site_label
_atom_site_type_symbol
_atom_site_fract_x
_atom_site_fract_y
_atom_site_fract_z
_atom_site_U_iso_or_equiv
_atom_site_adp_type
_atom_site_occupancy
_atom_site_symmetry_multiplicity
_atom_site_calc_flag
_atom_site_refinement_flags
_atom_site_disorder_assembly
_atom_site_disorder_group
C1 C 0.2218(2) -0.0118(2) 1.11543(19) 0.0432(7) Uani 1 1 d . . .
C2 C 0.3204(2) -0.0163(2) 1.1268(2) 0.0507(8) Uani 1 1 d . . .
H2 H 0.3416 0.0170 1.1592 0.061 Uiso 1 1 calc R . .
C3 C 0.3870(2) -0.0801(2) 1.0815(2) 0.0498(7) Uani 1 1 d . . .
H3 H 0.4610 -0.0976 1.0780 0.060 Uiso 1 1 calc R . .
C4 C 0.3263(2) -0.1110(2) 1.0448(2) 0.0434(7) Uani 1 1 d . . .
C5 C 0.3439(2) -0.17769(19) 0.9894(2) 0.0437(7) Uani 1 1 d . . .
C6 C 0.2535(2) -0.2619(2) 1.0489(2) 0.0510(8) Uani 1 1 d . . .
H6A H 0.1807 -0.2308 1.0517 0.061 Uiso 1 1 calc R . .
H6B H 0.2656 -0.3047 1.0110 0.061 Uiso 1 1 calc R . .
C7 C 0.2480(3) -0.3289(2) 1.1565(2) 0.0623(9) Uani 1 1 d . . .
H7A H 0.3175 -0.3661 1.1540 0.075 Uiso 1 1 calc R . .
H7B H 0.2430 -0.2861 1.1931 0.075 Uiso 1 1 calc R . .
C8 C 0.1507(3) -0.4036(2) 1.2149(2) 0.0728(10) Uani 1 1 d . . .
H8A H 0.0814 -0.3661 1.2188 0.087 Uiso 1 1 calc R . .
H8B H 0.1546 -0.4447 1.1768 0.087 Uiso 1 1 calc R . .
C9 C 0.1453(3) -0.4726(3) 1.3200(3) 0.0983(14) Uani 1 1 d . . .
H9A H 0.0805 -0.5185 1.3527 0.147 Uiso 1 1 calc R . .
H9B H 0.1392 -0.4329 1.3591 0.147 Uiso 1 1 calc R . .
H9C H 0.2127 -0.5116 1.3170 0.147 Uiso 1 1 calc R . .
C10 C 0.4614(2) -0.2195(2) 0.9769(2) 0.0537(8) Uani 1 1 d . . .
H10A H 0.5156 -0.1622 0.9420 0.064 Uiso 1 1 calc R . .
H10B H 0.4661 -0.2588 1.0450 0.064 Uiso 1 1 calc R . .
C11 C 0.4940(3) -0.2854(3) 0.9185(3) 0.0687(10) Uani 1 1 d . . .
H11A H 0.4393 -0.3422 0.9525 0.082 Uiso 1 1 calc R . .
H11B H 0.4913 -0.2458 0.8497 0.082 Uiso 1 1 calc R . .
C12 C 0.6079(3) -0.3267(3) 0.9094(3) 0.0998(14) Uani 1 1 d . . .
H12A H 0.6620 -0.2696 0.8771 0.120 Uiso 1 1 calc R . .
H12B H 0.6097 -0.3671 0.9783 0.120 Uiso 1 1 calc R . .
C13 C 0.6442(4) -0.3902(4) 0.8503(4) 0.1315(19) Uani 1 1 d . . .
H13A H 0.7194 -0.4126 0.8471 0.197 Uiso 1 1 calc R . .
H13B H 0.6435 -0.3509 0.7815 0.197 Uiso 1 1 calc R . .
H13C H 0.5935 -0.4489 0.8833 0.197 Uiso 1 1 calc R . .
C14 C 0.3354(2) -0.11721(19) 0.8871(2) 0.0436(7) Uani 1 1 d . . .
C15 C 0.2722(2) -0.1215(2) 0.8372(2) 0.0499(7) Uani 1 1 d . . .
H15 H 0.2146 -0.1698 0.8618 0.060 Uiso 1 1 calc R . .
C16 C 0.3075(2) -0.0400(2) 0.7405(2) 0.0507(8) Uani 1 1 d . . .
H16 H 0.2778 -0.0240 0.6884 0.061 Uiso 1 1 calc R . .
C17 C 0.3901(2) 0.0101(2) 0.7360(2) 0.0444(7) Uani 1 1 d . . .
C18 C 0.4622(2) 0.1019(2) 0.65993(19) 0.0480(7) Uani 1 1 d . . .
C19 C 0.5851(2) 0.0729(2) 0.6310(2) 0.0576(8) Uani 1 1 d . . .
H19A H 0.6319 0.1345 0.5833 0.069 Uiso 1 1 calc R . .
H19B H 0.6053 0.0443 0.6927 0.069 Uiso 1 1 calc R . .
C20 C 0.6112(3) -0.0032(3) 0.5823(3) 0.0706(10) Uani 1 1 d . . .
H20A H 0.5523 -0.0568 0.6209 0.085 Uiso 1 1 calc R . .
H20B H 0.6100 0.0311 0.5125 0.085 Uiso 1 1 calc R . .
C21 C 0.7232(3) -0.0513(3) 0.5785(3) 0.0927(13) Uani 1 1 d . . .
H21A H 0.7241 -0.0859 0.6483 0.111 Uiso 1 1 calc R . .
H21B H 0.7319 -0.1027 0.5507 0.111 Uiso 1 1 calc R . .
C22 C 0.8191(3) 0.0217(4) 0.5162(4) 0.1236(18) Uani 1 1 d . . .
H22A H 0.8880 -0.0139 0.5175 0.185 Uiso 1 1 calc R . .
H22B H 0.8120 0.0723 0.5438 0.185 Uiso 1 1 calc R . .
H22C H 0.8205 0.0548 0.4462 0.185 Uiso 1 1 calc R . .
C23 C 0.4241(3) 0.1499(2) 0.5676(2) 0.0552(8) Uani 1 1 d . . .
H23A H 0.4337 0.1010 0.5366 0.066 Uiso 1 1 calc R . .
H23B H 0.3440 0.1628 0.5915 0.066 Uiso 1 1 calc R . .
C24 C 0.4850(3) 0.2472(3) 0.4869(2) 0.0835(12) Uani 1 1 d . . .
H24A H 0.4888 0.2911 0.5199 0.100 Uiso 1 1 calc R . .
H24B H 0.5619 0.2321 0.4529 0.100 Uiso 1 1 calc R . .
C25 C 0.4328(4) 0.3037(3) 0.4081(3) 0.1080(12) Uani 1 1 d . . .
H25A H 0.4368 0.2628 0.3697 0.130 Uiso 1 1 calc R . .
H25B H 0.3535 0.3119 0.4426 0.130 Uiso 1 1 calc R . .
C26 C 0.4853(5) 0.4046(4) 0.3352(4) 0.1585(19) Uani 1 1 d . . .
H26A H 0.4459 0.4372 0.2873 0.238 Uiso 1 1 calc R . .
H26B H 0.5630 0.3972 0.2980 0.238 Uiso 1 1 calc R . .
H26C H 0.4815 0.4460 0.3722 0.238 Uiso 1 1 calc R . .
C27 C 0.4490(2) 0.1756(2) 0.70634(19) 0.0454(7) Uani 1 1 d . . .
C28 C 0.5164(3) 0.2200(2) 0.7268(2) 0.0548(8) Uani 1 1 d . . .
H28 H 0.5934 0.2098 0.7142 0.066 Uiso 1 1 calc R . .
C29 C 0.4501(3) 0.2852(2) 0.7712(2) 0.0536(8) Uani 1 1 d . . .
H29 H 0.4750 0.3268 0.7936 0.064 Uiso 1 1 calc R . .
C30 C 0.3468(3) 0.2771(2) 0.7754(2) 0.0472(7) Uani 1 1 d . . .
C31 C 0.2377(3) 0.3219(2) 0.8144(2) 0.0507(8) Uani 1 1 d . . .
C32 C 0.1926(3) 0.3792(2) 0.7263(2) 0.0567(8) Uani 1 1 d . . .
H32A H 0.1851 0.3314 0.6986 0.068 Uiso 1 1 calc R . .
H32B H 0.1174 0.4019 0.7544 0.068 Uiso 1 1 calc R . .
C33 C 0.2621(3) 0.4688(2) 0.6406(2) 0.0762(11) Uani 1 1 d . . .
H33A H 0.3383 0.4474 0.6135 0.091 Uiso 1 1 calc R . .
H33B H 0.2665 0.5189 0.6667 0.091 Uiso 1 1 calc R . .
C34 C 0.2153(4) 0.5182(3) 0.5548(3) 0.1080(12) Uani 1 1 d . . .
H34A H 0.2169 0.4699 0.5248 0.130 Uiso 1 1 calc R . .
H34B H 0.1370 0.5343 0.5830 0.130 Uiso 1 1 calc R . .
C35 C 0.2782(5) 0.6118(4) 0.4739(4) 0.1585(19) Uani 1 1 d . . .
H35A H 0.2444 0.6409 0.4214 0.238 Uiso 1 1 calc R . .
H35B H 0.3552 0.5959 0.4439 0.238 Uiso 1 1 calc R . .
H35C H 0.2765 0.6601 0.5030 0.238 Uiso 1 1 calc R . .
C36 C 0.2566(3) 0.3912(2) 0.8592(2) 0.0630(9) Uani 1 1 d . B .
H36A H 0.2874 0.3515 0.9132 0.076 Uiso 1 1 calc R . .
H36B H 0.3127 0.4442 0.8056 0.076 Uiso 1 1 calc R . .
C37 C 0.1540(4) 0.4411(3) 0.9027(3) 0.0987(14) Uani 1 1 d D . .
H37A H 0.0990 0.3899 0.9608 0.118 Uiso 1 1 calc R A 1
H37B H 0.1198 0.4794 0.8508 0.118 Uiso 1 1 calc R A 1
C38 C 0.1917(9) 0.5146(7) 0.9383(10) 0.100(3) Uiso 0.597(12) 1 d PD B 1
H38A H 0.1224 0.5388 0.9757 0.119 Uiso 0.597(12) 1 calc PR B 1
H38B H 0.2254 0.4715 0.9891 0.119 Uiso 0.597(12) 1 calc PR B 1
C39 C 0.2538(10) 0.5889(7) 0.8838(8) 0.174(6) Uiso 0.597(12) 1 d PD B 1
H39A H 0.2636 0.6202 0.9253 0.262 Uiso 0.597(12) 1 calc PR B 1
H39B H 0.2216 0.6372 0.8348 0.262 Uiso 0.597(12) 1 calc PR B 1
H39C H 0.3259 0.5689 0.8475 0.262 Uiso 0.597(12) 1 calc PR B 1
C38' C 0.1504(12) 0.4785(9) 0.9857(9) 0.091(4) Uiso 0.403(12) 1 d PD B 2
H38C H 0.0895 0.4433 1.0501 0.109 Uiso 0.403(12) 1 calc PR B 2
H38D H 0.2213 0.4660 0.9984 0.109 Uiso 0.403(12) 1 calc PR B 2
C39' C 0.134(3) 0.5700(12) 0.950(2) 0.269(13) Uiso 0.403(12) 1 d PD B 2
H39D H 0.1309 0.5980 0.9986 0.403 Uiso 0.403(12) 1 calc PR B 2
H39E H 0.0643 0.5808 0.9374 0.403 Uiso 0.403(12) 1 calc PR B 2
H39F H 0.1954 0.6034 0.8866 0.403 Uiso 0.403(12) 1 calc PR B 2
C40 C 0.1564(2) 0.2392(2) 0.8940(2) 0.0480(7) Uani 1 1 d . . .
C41 C 0.0606(2) 0.2030(2) 0.9049(2) 0.0539(8) Uani 1 1 d . . .
H41 H 0.0240 0.2275 0.8568 0.065 Uiso 1 1 calc R . .
C42 C 0.0234(2) 0.1212(2) 1.0012(2) 0.0530(8) Uani 1 1 d . . .
H42 H -0.0425 0.0811 1.0298 0.064 Uiso 1 1 calc R . .
C43 C 0.1000(2) 0.1117(2) 1.0440(2) 0.0467(7) Uani 1 1 d . . .
C44 C 0.1165(2) 0.0428(2) 1.1412(2) 0.0465(7) Uani 1 1 d . . .
C45 C 0.1295(3) 0.1049(2) 1.1961(2) 0.0575(8) Uani 1 1 d . . .
H45A H 0.1406 0.0579 1.2597 0.069 Uiso 1 1 calc R . .
H45B H 0.1976 0.1481 1.1532 0.069 Uiso 1 1 calc R . .
C46 C 0.0346(3) 0.1709(3) 1.2218(3) 0.0741(10) Uani 1 1 d . . .
H46A H 0.0222 0.2177 1.1587 0.089 Uiso 1 1 calc R . .
H46B H -0.0335 0.1282 1.2665 0.089 Uiso 1 1 calc R . .
C47 C 0.0533(4) 0.2302(3) 1.2725(3) 0.1055(15) Uani 1 1 d . . .
H47A H 0.1231 0.2708 1.2287 0.127 Uiso 1 1 calc R . .
H47B H 0.0636 0.1830 1.3365 0.127 Uiso 1 1 calc R . .
C48 C -0.0379(5) 0.2994(4) 1.2963(4) 0.148(2) Uani 1 1 d . . .
H48A H -0.0191 0.3345 1.3305 0.222 Uiso 1 1 calc R . .
H48B H -0.1074 0.2601 1.3405 0.222 Uiso 1 1 calc R . .
H48C H -0.0467 0.3486 1.2332 0.222 Uiso 1 1 calc R . .
C49 C 0.0168(2) -0.0329(2) 1.2063(2) 0.0525(8) Uani 1 1 d . . .
H49A H -0.0514 0.0050 1.2212 0.063 Uiso 1 1 calc R . .
H49B H 0.0096 -0.0678 1.1660 0.063 Uiso 1 1 calc R . .
C50 C 0.0237(3) -0.1112(2) 1.3052(2) 0.0651(9) Uani 1 1 d . . .
H50A H 0.0935 -0.1472 1.2907 0.078 Uiso 1 1 calc R . .
H50B H 0.0272 -0.0767 1.3471 0.078 Uiso 1 1 calc R . .
C51 C -0.0709(3) -0.1866(3) 1.3650(3) 0.0853(12) Uani 1 1 d . . .
H51A H -0.0745 -0.2206 1.3227 0.102 Uiso 1 1 calc R . .
H51B H -0.1406 -0.1504 1.3793 0.102 Uiso 1 1 calc R . .
C52 C -0.0656(4) -0.2654(3) 1.4633(3) 0.1120(16) Uani 1 1 d . . .
H52A H -0.1306 -0.3112 1.4969 0.168 Uiso 1 1 calc R . .
H52B H -0.0644 -0.2330 1.5070 0.168 Uiso 1 1 calc R . .
H52C H 0.0019 -0.3034 1.4502 0.168 Uiso 1 1 calc R . .
O1 O 0.22299(14) -0.06975(13) 1.06494(13) 0.0441(5) Uani 1 1 d . . .
O2 O 0.40973(15) -0.03651(13) 0.82617(13) 0.0454(5) Uani 1 1 d . . .
O3 O 0.34335(15) 0.21008(13) 0.73615(13) 0.0465(5) Uani 1 1 d . . .
O4 O 0.18292(15) 0.18429(13) 0.97926(13) 0.0476(5) Uani 1 1 d . . .

loop_
_atom_site_aniso_label
_atom_site_aniso_U_11
_atom_site_aniso_U_22
_atom_site_aniso_U_33
_atom_site_aniso_U_23
_atom_site_aniso_U_13
_atom_site_aniso_U_12
C1 0.0501(18) 0.0437(15) 0.0354(14) -0.0135(13) -0.0153(13) -0.0044(13)
C2 0.0539(19) 0.0538(17) 0.0497(17) -0.0178(15) -0.0253(15) -0.0048(15)
C3 0.0442(17) 0.0531(17) 0.0562(18) -0.0192(16) -0.0253(15) 0.0016(14)
C4 0.0398(16) 0.0440(15) 0.0427(15) -0.0115(14) -0.0164(13) -0.0010(13)
C5 0.0447(17) 0.0397(15) 0.0464(16) -0.0149(14) -0.0183(13) 0.0007(13)
C6 0.0499(18) 0.0455(16) 0.0568(18) -0.0167(15) -0.0221(15) 0.0010(14)
C7 0.066(2) 0.0530(18) 0.0602(19) -0.0085(17) -0.0280(17) -0.0047(16)
C8 0.070(2) 0.056(2) 0.069(2) 0.0024(18) -0.0301(19) -0.0044(17)
C9 0.104(3) 0.077(3) 0.079(3) 0.005(2) -0.028(2) -0.021(2)
C10 0.0480(18) 0.0542(18) 0.0615(18) -0.0231(16) -0.0244(15) 0.0091(14)
C11 0.061(2) 0.069(2) 0.090(2) -0.043(2) -0.0333(19) 0.0203(17)
C12 0.079(3) 0.125(3) 0.141(4) -0.096(3) -0.053(3) 0.048(3)
C13 0.113(4) 0.163(5) 0.190(5) -0.133(4) -0.080(4) 0.077(4)
C14 0.0422(16) 0.0397(15) 0.0473(16) -0.0171(14) -0.0136(14) -0.0009(13)
C15 0.0506(18) 0.0485(17) 0.0512(17) -0.0157(15) -0.0211(15) -0.0058(14)
C16 0.0502(18) 0.0585(18) 0.0498(17) -0.0225(16) -0.0221(14) -0.0030(15)
C17 0.0445(17) 0.0513(17) 0.0379(15) -0.0199(14) -0.0129(13) 0.0028(14)
C18 0.0467(17) 0.0576(18) 0.0386(15) -0.0195(15) -0.0111(13) -0.0061(14)
C19 0.0497(19) 0.077(2) 0.0463(17) -0.0261(17) -0.0135(14) -0.0038(16)
C20 0.056(2) 0.094(3) 0.072(2) -0.051(2) -0.0129(18) 0.0050(19)
C21 0.065(3) 0.129(4) 0.097(3) -0.068(3) -0.020(2) 0.018(2)
C22 0.063(3) 0.170(5) 0.132(4) -0.075(4) -0.009(3) -0.002(3)
C23 0.060(2) 0.0638(19) 0.0425(16) -0.0194(16) -0.0172(15) -0.0084(16)
C24 0.095(3) 0.095(3) 0.0495(19) -0.004(2) -0.0313(19) -0.034(2)
C25 0.138(3) 0.096(2) 0.0728(18) 0.0168(17) -0.0588(19) -0.052(2)
C26 0.208(4) 0.125(3) 0.119(3) 0.036(2) -0.104(3) -0.076(3)
C27 0.0461(18) 0.0483(16) 0.0339(14) -0.0082(13) -0.0119(13) -0.0090(14)
C28 0.0526(19) 0.0627(19) 0.0458(17) -0.0144(16) -0.0182(15) -0.0112(16)
C29 0.063(2) 0.0521(17) 0.0481(17) -0.0158(15) -0.0225(15) -0.0128(16)
C30 0.063(2) 0.0391(15) 0.0391(15) -0.0091(13) -0.0203(14) -0.0112(14)
C31 0.068(2) 0.0393(15) 0.0480(17) -0.0161(14) -0.0254(15) 0.0004(15)
C32 0.072(2) 0.0451(17) 0.0508(18) -0.0091(15) -0.0298(16) -0.0022(15)
C33 0.096(3) 0.063(2) 0.065(2) -0.0036(19) -0.041(2) -0.020(2)
C34 0.138(3) 0.096(2) 0.0728(18) 0.0168(17) -0.0588(19) -0.052(2)
C35 0.208(4) 0.125(3) 0.119(3) 0.036(2) -0.104(3) -0.076(3)
C36 0.086(2) 0.0516(18) 0.061(2) -0.0248(17) -0.0351(19) 0.0039(17)
C37 0.131(4) 0.092(3) 0.121(3) -0.076(3) -0.068(3) 0.041(3)
C40 0.059(2) 0.0436(16) 0.0394(16) -0.0143(14) -0.0201(14) 0.0081(14)
C41 0.0512(19) 0.0616(19) 0.0521(18) -0.0205(16) -0.0262(15) 0.0083(16)
C42 0.0436(17) 0.0615(19) 0.0474(17) -0.0173(16) -0.0145(14) 0.0019(15)
C43 0.0471(17) 0.0460(16) 0.0401(15) -0.0140(14) -0.0115(14) 0.0012(14)
C44 0.0493(18) 0.0503(16) 0.0383(15) -0.0165(14) -0.0148(13) 0.0013(14)
C45 0.079(2) 0.0506(17) 0.0477(17) -0.0211(15) -0.0262(16) 0.0045(16)
C46 0.095(3) 0.069(2) 0.063(2) -0.0361(19) -0.026(2) 0.020(2)
C47 0.147(4) 0.091(3) 0.110(3) -0.070(3) -0.056(3) 0.039(3)
C48 0.217(6) 0.124(4) 0.144(4) -0.094(4) -0.083(4) 0.078(4)
C49 0.0487(18) 0.0574(18) 0.0447(16) -0.0172(15) -0.0116(14) -0.0020(15)
C50 0.067(2) 0.066(2) 0.0483(18) -0.0102(17) -0.0166(16) -0.0074(18)
C51 0.087(3) 0.091(3) 0.060(2) -0.011(2) -0.018(2) -0.028(2)
C52 0.112(4) 0.095(3) 0.075(3) 0.019(2) -0.027(3) -0.026(3)
O1 0.0404(11) 0.0492(11) 0.0461(11) -0.0189(10) -0.0188(9) 0.0014(9)
O2 0.0465(11) 0.0491(11) 0.0414(11) -0.0161(9) -0.0174(9) -0.0023(9)
O3 0.0498(12) 0.0469(11) 0.0459(11) -0.0197(10) -0.0162(9) -0.0061(9)
O4 0.0551(12) 0.0460(11) 0.0410(10) -0.0128(9) -0.0205(9) -0.0011(9)

loop_
_atom_type_symbol
_atom_type_description
_atom_type_scat_dispersion_real
_atom_type_scat_dispersion_imag
_atom_type_scat_source
C C 0.0033 0.0016 'International Tables Vol C Tables 4.2.6.8 and 6.1.1.4'
H H 0.0000 0.0000 'International Tables Vol C Tables 4.2.6.8 and 6.1.1.4'
O O 0.0106 0.0060 'International Tables Vol C Tables 4.2.6.8 and 6.1.1.4'

loop_
_geom_angle_atom_site_label_1
_geom_angle_atom_site_label_2
_geom_angle_atom_site_label_3
_geom_angle
C2 C1 O1 109.1(2)
C2 C1 C44 135.6(3)
O1 C1 C44 115.2(2)
C1 C2 C3 107.2(3)
C1 C2 H2 126.4
C3 C2 H2 126.4
C4 C3 C2 107.2(3)
C4 C3 H3 126.4
C2 C3 H3 126.4
C3 C4 O1 109.3(2)
C3 C4 C5 135.6(3)
O1 C4 C5 115.2(2)
C4 C5 C14 109.3(2)
C4 C5 C6 109.3(2)
C14 C5 C6 108.7(2)
C4 C5 C10 107.9(2)
C14 C5 C10 109.4(2)
C6 C5 C10 112.1(2)
C7 C6 C5 115.6(2)
C7 C6 H6A 108.4
C5 C6 H6A 108.4
C7 C6 H6B 108.4
C5 C6 H6B 108.4
H6A C6 H6B 107.5
C8 C7 C6 113.3(3)
C8 C7 H7A 108.9
C6 C7 H7A 108.9
C8 C7 H7B 108.9
C6 C7 H7B 108.9
H7A C7 H7B 107.7
C9 C8 C7 114.4(3)
C9 C8 H8A 108.7
C7 C8 H8A 108.7
C9 C8 H8B 108.7
C7 C8 H8B 108.7
H8A C8 H8B 107.6
C8 C9 H9A 109.5
C8 C9 H9B 109.5
H9A C9 H9B 109.5
C8 C9 H9C 109.5
H9A C9 H9C 109.5
H9B C9 H9C 109.5
C11 C10 C5 114.6(3)
C11 C10 H10A 108.6
C5 C10 H10A 108.6
C11 C10 H10B 108.6
C5 C10 H10B 108.6
H10A C10 H10B 107.6
C12 C11 C10 113.4(3)
C12 C11 H11A 108.9
C10 C11 H11A 108.9
C12 C11 H11B 108.9
C10 C11 H11B 108.9
H11A C11 H11B 107.7
C13 C12 C11 115.0(3)
C13 C12 H12A 108.5
C11 C12 H12A 108.5
C13 C12 H12B 108.5
C11 C12 H12B 108.5
H12A C12 H12B 107.5
C12 C13 H13A 109.5
C12 C13 H13B 109.5
H13A C13 H13B 109.5
C12 C13 H13C 109.5
H13A C13 H13C 109.5
H13B C13 H13C 109.5
C15 C14 O2 109.2(2)
C15 C14 C5 135.7(3)
O2 C14 C5 115.1(2)
C14 C15 C16 107.1(3)
C14 C15 H15 126.5
C16 C15 H15 126.5
C17 C16 C15 107.7(3)
C17 C16 H16 126.2
C15 C16 H16 126.2
C16 C17 O2 108.8(2)
C16 C17 C18 136.1(3)
O2 C17 C18 115.1(2)
C27 C18 C17 109.0(2)
C27 C18 C23 108.9(2)
C17 C18 C23 108.8(2)
C27 C18 C19 108.0(2)
C17 C18 C19 109.6(2)
C23 C18 C19 112.4(2)
C20 C19 C18 113.9(3)
C20 C19 H19A 108.8
C18 C19 H19A 108.8
C20 C19 H19B 108.8
C18 C19 H19B 108.8
H19A C19 H19B 107.7
C21 C20 C19 113.5(3)
C21 C20 H20A 108.9
C19 C20 H20A 108.9
C21 C20 H20B 108.9
C19 C20 H20B 108.9
H20A C20 H20B 107.7
C22 C21 C20 113.7(4)
C22 C21 H21A 108.8
C20 C21 H21A 108.8
C22 C21 H21B 108.8
C20 C21 H21B 108.8
H21A C21 H21B 107.7
C21 C22 H22A 109.5
C21 C22 H22B 109.5
H22A C22 H22B 109.5
C21 C22 H22C 109.5
H22A C22 H22C 109.5
H22B C22 H22C 109.5
C24 C23 C18 114.8(3)
C24 C23 H23A 108.6
C18 C23 H23A 108.6
C24 C23 H23B 108.6
C18 C23 H23B 108.6
H23A C23 H23B 107.5
C25 C24 C23 114.2(3)
C25 C24 H24A 108.7
C23 C24 H24A 108.7
C25 C24 H24B 108.7
C23 C24 H24B 108.7
H24A C24 H24B 107.6
C26 C25 C24 114.3(4)
C26 C25 H25A 108.7
C24 C25 H25A 108.7
C26 C25 H25B 108.7
C24 C25 H25B 108.7
H25A C25 H25B 107.6
C25 C26 H26A 109.5
C25 C26 H26B 109.5
H26A C26 H26B 109.5
C25 C26 H26C 109.5
H26A C26 H26C 109.5
H26B C26 H26C 109.5
C28 C27 O3 108.8(3)
C28 C27 C18 135.6(3)
O3 C27 C18 115.5(2)
C27 C28 C29 106.8(3)
C27 C28 H28 126.6
C29 C28 H28 126.6
C30 C29 C28 107.5(3)
C30 C29 H29 126.3
C28 C29 H29 126.3
C29 C30 O3 109.2(3)
C29 C30 C31 135.2(3)
O3 C30 C31 115.6(2)
C40 C31 C30 109.0(2)
C40 C31 C36 110.1(2)
C30 C31 C36 108.2(3)
C40 C31 C32 108.1(2)
C30 C31 C32 109.3(2)
C36 C31 C32 112.1(2)
C33 C32 C31 115.5(3)
C33 C32 H32A 108.4
C31 C32 H32A 108.4
C33 C32 H32B 108.4
C31 C32 H32B 108.4
H32A C32 H32B 107.5
C32 C33 C34 112.4(3)
C32 C33 H33A 109.1
C34 C33 H33A 109.1
C32 C33 H33B 109.1
C34 C33 H33B 109.1
H33A C33 H33B 107.9
C35 C34 C33 112.6(3)
C35 C34 H34A 109.1
C33 C34 H34A 109.1
C35 C34 H34B 109.1
C33 C34 H34B 109.1
H34A C34 H34B 107.8
C34 C35 H35A 109.5
C34 C35 H35B 109.5
H35A C35 H35B 109.5
C34 C35 H35C 109.5
H35A C35 H35C 109.5
H35B C35 H35C 109.5
C37 C36 C31 114.5(3)
C37 C36 H36A 108.6
C31 C36 H36A 108.6
C37 C36 H36B 108.6
C31 C36 H36B 108.6
H36A C36 H36B 107.6
C38' C37 C36 118.7(6)
C38' C37 C38 27.4(5)
C36 C37 C38 106.9(5)
C38' C37 H37A 82.9
C36 C37 H37A 110.3
C38 C37 H37A 110.3
C38' C37 H37B 121.5
C36 C37 H37B 110.3
C38 C37 H37B 110.3
H37A C37 H37B 108.6
C39 C38 C37 126.4(10)
C39 C38 H38A 105.7
C37 C38 H38A 105.7
C39 C38 H38B 105.7
C37 C38 H38B 105.7
H38A C38 H38B 106.2
C38 C39 H39A 109.5
C38 C39 H39B 109.5
H39A C39 H39B 109.5
C38 C39 H39C 109.5
H39A C39 H39C 109.5
H39B C39 H39C 109.5
C39' C38' C37 105.4(14)
C39' C38' H38C 110.7
C37 C38' H38C 110.7
C39' C38' H38D 110.7
C37 C38' H38D 110.7
H38C C38' H38D 108.8
C38' C39' H39D 109.5
C38' C39' H39E 109.5
H39D C39' H39E 109.5
C38' C39' H39F 109.5
H39D C39' H39F 109.5
H39E C39' H39F 109.5
C41 C40 O4 109.2(2)
C41 C40 C31 135.9(3)
O4 C40 C31 114.8(2)
C40 C41 C42 107.8(3)
C40 C41 H41 126.1
C42 C41 H41 126.1
C43 C42 C41 106.5(3)
C43 C42 H42 126.7
C41 C42 H42 126.7
C42 C43 O4 109.4(2)
C42 C43 C44 136.2(3)
O4 C43 C44 114.4(2)
C43 C44 C1 107.8(2)
C43 C44 C45 109.7(2)
C1 C44 C45 108.6(2)
C43 C44 C49 108.6(2)
C1 C44 C49 110.2(2)
C45 C44 C49 111.9(2)
C46 C45 C44 116.3(3)
C46 C45 H45A 108.2
C44 C45 H45A 108.2
C46 C45 H45B 108.2
C44 C45 H45B 108.2
H45A C45 H45B 107.4
C47 C46 C45 113.6(3)
C47 C46 H46A 108.9
C45 C46 H46A 108.9
C47 C46 H46B 108.9
C45 C46 H46B 108.9
H46A C46 H46B 107.7
C46 C47 C48 115.1(4)
C46 C47 H47A 108.5
C48 C47 H47A 108.5
C46 C47 H47B 108.5
C48 C47 H47B 108.5
H47A C47 H47B 107.5
C47 C48 H48A 109.5
C47 C48 H48B 109.5
H48A C48 H48B 109.5
C47 C48 H48C 109.5
H48A C48 H48C 109.5
H48B C48 H48C 109.5
C50 C49 C44 115.1(3)
C50 C49 H49A 108.5
C44 C49 H49A 108.5
C50 C49 H49B 108.5
C44 C49 H49B 108.5
H49A C49 H49B 107.5
C51 C50 C49 114.4(3)
C51 C50 H50A 108.7
C49 C50 H50A 108.7
C51 C50 H50B 108.7
C49 C50 H50B 108.7
H50A C50 H50B 107.6
C50 C51 C52 115.3(3)
C50 C51 H51A 108.4
C52 C51 H51A 108.4
C50 C51 H51B 108.4
C52 C51 H51B 108.4
H51A C51 H51B 107.5
C51 C52 H52A 109.5
C51 C52 H52B 109.5
H52A C52 H52B 109.5
C51 C52 H52C 109.5
H52A C52 H52C 109.5
H52B C52 H52C 109.5
C1 O1 C4 107.2(2)
C14 O2 C17 107.2(2)
C30 O3 C27 107.6(2)
C40 O4 C43 107.1(2)

loop_
_geom_bond_atom_site_label_1
_geom_bond_atom_site_label_2
_geom_bond_distance
C1 C2 1.344(4)
C1 O1 1.369(3)
C1 C44 1.503(4)
C2 C3 1.420(4)
C2 H2 0.9500
C3 C4 1.334(4)
C3 H3 0.9500
C4 O1 1.381(3)
C4 C5 1.498(4)
C5 C14 1.498(4)
C5 C6 1.538(4)
C5 C10 1.545(4)
C6 C7 1.521(4)
C6 H6A 0.9900
C6 H6B 0.9900
C7 C8 1.513(4)
C7 H7A 0.9900
C7 H7B 0.9900
C8 C9 1.497(4)
C8 H8A 0.9900
C8 H8B 0.9900
C9 H9A 0.9800
C9 H9B 0.9800
C9 H9C 0.9800
C10 C11 1.510(4)
C10 H10A 0.9900
C10 H10B 0.9900
C11 C12 1.504(4)
C11 H11A 0.9900
C11 H11B 0.9900
C12 C13 1.488(5)
C12 H12A 0.9900
C12 H12B 0.9900
C13 H13A 0.9800
C13 H13B 0.9800
C13 H13C 0.9800
C14 C15 1.338(4)
C14 O2 1.379(3)
C15 C16 1.422(4)
C15 H15 0.9500
C16 C17 1.338(4)
C16 H16 0.9500
C17 O2 1.380(3)
C17 C18 1.501(4)
C18 C27 1.491(4)
C18 C23 1.542(4)
C18 C19 1.547(4)
C19 C20 1.531(4)
C19 H19A 0.9900
C19 H19B 0.9900
C20 C21 1.526(5)
C20 H20A 0.9900
C20 H20B 0.9900
C21 C22 1.486(5)
C21 H21A 0.9900
C21 H21B 0.9900
C22 H22A 0.9800
C22 H22B 0.9800
C22 H22C 0.9800
C23 C24 1.512(4)
C23 H23A 0.9900
C23 H23B 0.9900
C24 C25 1.502(5)
C24 H24A 0.9900
C24 H24B 0.9900
C25 C26 1.489(5)
C25 H25A 0.9900
C25 H25B 0.9900
C26 H26A 0.9800
C26 H26B 0.9800
C26 H26C 0.9800
C27 C28 1.343(4)
C27 O3 1.381(3)
C28 C29 1.427(4)
C28 H28 0.9500
C29 C30 1.335(4)
C29 H29 0.9500
C30 O3 1.366(3)
C30 C31 1.507(4)
C31 C40 1.490(4)
C31 C36 1.532(4)
C31 C32 1.554(4)
C32 C33 1.505(4)
C32 H32A 0.9900
C32 H32B 0.9900
C33 C34 1.530(4)
C33 H33A 0.9900
C33 H33B 0.9900
C34 C35 1.486(5)
C34 H34A 0.9900
C34 H34B 0.9900
C35 H35A 0.9800
C35 H35B 0.9800
C35 H35C 0.9800
C36 C37 1.507(5)
C36 H36A 0.9900
C36 H36B 0.9900
C37 C38' 1.581(7)
C37 C38 1.590(6)
C37 H37A 0.9900
C37 H37B 0.9900
C38 C39 1.224(10)
C38 H38A 0.9900
C38 H38B 0.9900
C39 H39A 0.9800
C39 H39B 0.9800
C39 H39C 0.9800
C38' C39' 1.241(11)
C38' H38C 0.9900
C38' H38D 0.9900
C39' H39D 0.9800
C39' H39E 0.9800
C39' H39F 0.9800
C40 C41 1.337(4)
C40 O4 1.374(3)
C41 C42 1.421(4)
C41 H41 0.9500
C42 C43 1.348(4)
C42 H42 0.9500
C43 O4 1.377(3)
C43 C44 1.500(4)
C44 C45 1.538(4)
C44 C49 1.546(4)
C45 C46 1.508(4)
C45 H45A 0.9900
C45 H45B 0.9900
C46 C47 1.481(5)
C46 H46A 0.9900
C46 H46B 0.9900
C47 C48 1.502(5)
C47 H47A 0.9900
C47 H47B 0.9900
C48 H48A 0.9800
C48 H48B 0.9800
C48 H48C 0.9800
C49 C50 1.509(4)
C49 H49A 0.9900
C49 H49B 0.9900
C50 C51 1.495(4)
C50 H50A 0.9900
C50 H50B 0.9900
C51 C52 1.499(5)
C51 H51A 0.9900
C51 H51B 0.9900
C52 H52A 0.9800
C52 H52B 0.9800
C52 H52C 0.9800
